data_4089320
loop_
_publ_author_name
'Nishihara, Yasushi'
'Takemura, Miwa'
'Osakada, Kohtaro'

_publ_section_title
;
 Structure and Properties of Halogeno(hydrido)(triorganosilyl)rhodium(III)
 Complexes, RhX(H)(SiR1nR23-n)(PPh3)2(X = Cl, I; R1= OSiMe3, OEt, R2= Me).
 Influence of the Alkoxy Groups and Halo Ligand on Stability and
 Reactivity of the Complexes
;
_journal_issue 5
_journal_name_full Organometallics
_journal_page_first 825
_journal_paper_doi 10.1021/om010862o
_journal_volume 21
_journal_year 2002
_chemical_formula_sum 'C49 H54 Cl O3 P2 Rh Si'
_chemical_formula_weight 919.36
_space_group_IT_number 2
_space_group_name_Hall '-P 1'
_space_group_name_H-M_alt 'P -1'
_symmetry_cell_setting triclinic
_symmetry_Int_Tables_number 2
_symmetry_space_group_name_H-M 'P -1'
_cell_angle_alpha 101.35(2)
_cell_angle_beta 92.20(2)
_cell_angle_gamma 103.58(2)
_cell_formula_units_Z 2
_cell_length_a 13.053(3)
_cell_length_b 18.541(4)
_cell_length_c 10.173(3)
_cell_measurement_reflns_used 0
_cell_measurement_temperature 296.2
_cell_measurement_theta_max 0.0
_cell_measurement_theta_min 0.0
_cell_volume 2337.1(10)
_diffrn_ambient_temperature 296.2
_diffrn_measurement_device 'Rigaku AFC5R'
_diffrn_orient_matrix_UB_11 75001536.00000
_diffrn_orient_matrix_UB_12 0.00000
_diffrn_orient_matrix_UB_13 0.01518
_diffrn_orient_matrix_UB_21 0.02340
_diffrn_orient_matrix_UB_22 0.04891
_diffrn_orient_matrix_UB_23 0.00000
_diffrn_orient_matrix_UB_31 0.00289
_diffrn_orient_matrix_UB_32 0.02878
_diffrn_orient_matrix_UB_33 0.09471
_diffrn_radiation_detector 'scintillation counter'
_diffrn_radiation_monochromator graphite
_diffrn_radiation_source 'Rigaku rotating anode'
_diffrn_radiation_type 'Mo K\a'
_diffrn_radiation_wavelength 0.7107
_diffrn_reflns_av_R_equivalents 0.05553
_diffrn_reflns_av_sigmaI/netI 0.170
_diffrn_reflns_limit_h_max 16
_diffrn_reflns_limit_h_min 0
_diffrn_reflns_limit_k_max 23
_diffrn_reflns_limit_k_min -24
_diffrn_reflns_limit_l_max 13
_diffrn_reflns_limit_l_min -13
_diffrn_reflns_number 11184
_diffrn_reflns_reduction_process 'Lp corrections applied'
_diffrn_reflns_theta_max 27.50
_diffrn_reflns_theta_min 2.56
_diffrn_standards_decay_% -4.40
_diffrn_standards_interval_count 0
_diffrn_standards_number 3
_exptl_absorpt_coefficient_mu 0.555
_exptl_absorpt_correction_T_max 0.999
_exptl_absorpt_correction_T_min 0.885
_exptl_absorpt_correction_type
;
\y scans (North,Phillips & Matthews, 1968)
;
_exptl_crystal_colour 'pale yellow'
_exptl_crystal_density_diffrn 1.306
_exptl_crystal_density_meas ?
_exptl_crystal_description prismatic
_exptl_crystal_F_000 956.00
_exptl_crystal_size_max 0.45
_exptl_crystal_size_mid 0.45
_exptl_crystal_size_min 0.05
_refine_diff_density_max 0.84
_refine_diff_density_min -4.41
_refine_ls_extinction_method none
_refine_ls_goodness_of_fit_all 1.631
_refine_ls_goodness_of_fit_ref 1.630
_refine_ls_matrix_type full
_refine_ls_number_constraints 0
_refine_ls_number_parameters 483
_refine_ls_number_reflns 5229
_refine_ls_number_restraints 0
_refine_ls_R_factor_all 0.0579
_refine_ls_R_factor_gt 0.0580
_refine_ls_shift/su_max 1.2800
_refine_ls_shift/su_mean 0.0385
_refine_ls_structure_factor_coef F
_refine_ls_weighting_details 'w = 1/[\s^2^(Fo) + 0.00003|Fo|^2^]'
_refine_ls_weighting_scheme sigma
_refine_ls_wR_factor_all 0.0570
_refine_ls_wR_factor_ref 0.0570
_reflns_number_gt 5229
_reflns_number_total 10709
_reflns_threshold_expression I>3.00\s(I)
_cod_data_source_file om010862o.cif
_cod_data_source_block form3
_cod_depositor_comments
;
The following automatic conversions were performed:

data item '_exptl_crystal_density_meas' value 'not measured' was
changed to '?' -- the value is perceived as not measured.

Automatic conversion script
Id: cif_fix_values 6909 2019-04-08 15:41:33Z antanas 

 Corrected the values of the '_diffrn_radiation_type',
 '_exptl_absorpt_correction_type', '_reflns_threshold_expression'
 and '_refine_ls_weighting_details' data items by replacing a
 sequence of malformed symbols with the backslash symbol ('\')
 after consulting the original publication.

 Antanas Vaitkus,
 2019-12-11
;
_cod_original_cell_volume 2337(1)
_cod_original_sg_symbol_H-M 'P -1       '
_cod_original_formula_sum 'C49 H54 Cl O3 P2 Rh Si '
_cod_database_code 4089320

loop_
_symmetry_equiv_pos_as_xyz
'   +x,   +y,   +z'
'   -x,   -y,   -z'

loop_
_atom_site_label
_atom_site_fract_x
_atom_site_fract_y
_atom_site_fract_z
_atom_site_U_iso_or_equiv
_atom_site_occupancy
_atom_site_adp_type
_atom_site_calc_flag
Rh(1) 0.23539(4) 0.17786(3) 0.32561(5) 0.0387(1) 1.000 Uani d
Cl(1) 0.1477(1) 0.1727(1) 0.5280(1) 0.0593(5) 1.000 Uani d
P(1) 0.0934(1) 0.21005(9) 0.2285(1) 0.0425(4) 1.000 Uani d
P(2) 0.3538(1) 0.11580(9) 0.4001(1) 0.0430(4) 1.000 Uani d
Si(0) 0.3540(1) 0.2878(1) 0.3266(2) 0.0542(6) 1.000 Uani d
O(1) 0.3541(5) 0.3213(3) 0.1949(6) 0.141(3) 1.000 Uani d
O(2) 0.4696(4) 0.2818(3) 0.3642(7) 0.132(3) 1.000 Uani d
O(3) 0.3319(6) 0.3565(3) 0.4374(7) 0.141(3) 1.000 Uani d
C(1) 0.3599(9) 0.3953(7) 0.176(1) 0.153(5) 1.000 Uani d
C(2) 0.415(1) 0.4130(7) 0.070(1) 0.227(8) 1.000 Uani d
C(3) 0.5688(8) 0.3257(8) 0.349(1) 0.185(6) 1.000 Uani d
C(4) 0.635(1) 0.356(1) 0.446(2) 0.34(1) 1.000 Uani d
C(5) 0.3186(9) 0.3684(6) 0.569(1) 0.126(4) 1.000 Uani d
C(6) 0.356(1) 0.4326(8) 0.653(1) 0.282(8) 1.000 Uani d
C(7) -0.0082(4) 0.1205(3) 0.1724(5) 0.043(2) 1.000 Uani d
C(8) -0.0567(5) 0.0985(4) 0.0420(6) 0.055(2) 1.000 Uani d
C(9) -0.1292(5) 0.0286(4) -0.0012(6) 0.064(2) 1.000 Uani d
C(10) -0.1535(5) -0.0191(4) 0.0850(7) 0.066(2) 1.000 Uani d
C(11) -0.1070(5) 0.0015(4) 0.2138(7) 0.063(2) 1.000 Uani d
C(12) -0.0340(4) 0.0710(4) 0.2580(6) 0.053(2) 1.000 Uani d
C(13) 0.0301(5) 0.2725(3) 0.3405(6) 0.048(2) 1.000 Uani d
C(14) 0.0787(5) 0.3496(4) 0.3740(7) 0.074(3) 1.000 Uani d
C(15) 0.0373(7) 0.3979(4) 0.4622(9) 0.091(3) 1.000 Uani d
C(16) -0.0506(8) 0.3719(5) 0.5229(8) 0.094(3) 1.000 Uani d
C(17) -0.0998(7) 0.2965(5) 0.4926(9) 0.098(3) 1.000 Uani d
C(18) -0.0590(5) 0.2470(4) 0.4008(7) 0.074(3) 1.000 Uani d
C(19) 0.1016(4) 0.2490(3) 0.0770(6) 0.047(2) 1.000 Uani d
C(20) 0.1733(5) 0.2322(4) -0.0139(6) 0.056(2) 1.000 Uani d
C(21) 0.1730(5) 0.2519(4) -0.1390(6) 0.066(2) 1.000 Uani d
C(22) 0.1006(6) 0.2914(4) -0.1691(6) 0.069(2) 1.000 Uani d
C(23) 0.0311(6) 0.3103(4) -0.0803(7) 0.073(3) 1.000 Uani d
C(24) 0.0314(5) 0.2895(4) 0.0435(6) 0.064(2) 1.000 Uani d
C(25) 0.2880(4) 0.0145(3) 0.3606(5) 0.044(2) 1.000 Uani d
C(26) 0.1830(5) -0.0092(4) 0.3903(6) 0.058(2) 1.000 Uani d
C(27) 0.1300(5) -0.0853(5) 0.3557(8) 0.074(3) 1.000 Uani d
C(28) 0.1799(7) -0.1380(4) 0.2942(8) 0.080(3) 1.000 Uani d
C(29) 0.2841(7) -0.1155(5) 0.2663(8) 0.084(3) 1.000 Uani d
C(30) 0.3378(5) -0.0396(4) 0.2995(7) 0.063(2) 1.000 Uani d
C(31) 0.4794(4) 0.1175(3) 0.3267(6) 0.049(2) 1.000 Uani d
C(32) 0.4829(5) 0.1105(4) 0.1882(6) 0.066(2) 1.000 Uani d
C(33) 0.5760(6) 0.1078(5) 0.1296(7) 0.080(3) 1.000 Uani d
C(34) 0.6675(6) 0.1120(4) 0.2080(9) 0.083(3) 1.000 Uani d
C(35) 0.6644(5) 0.1182(4) 0.3429(8) 0.075(3) 1.000 Uani d
C(36) 0.5716(5) 0.1201(4) 0.4023(6) 0.058(2) 1.000 Uani d
C(37) 0.3899(4) 0.1381(4) 0.5832(6) 0.049(2) 1.000 Uani d
C(38) 0.4312(6) 0.2124(4) 0.6465(6) 0.072(2) 1.000 Uani d
C(39) 0.4567(6) 0.2316(4) 0.7844(7) 0.082(3) 1.000 Uani d
C(40) 0.4414(6) 0.1771(5) 0.8590(6) 0.076(3) 1.000 Uani d
C(41) 0.4036(5) 0.1026(5) 0.7954(7) 0.075(3) 1.000 Uani d
C(42) 0.3770(5) 0.0823(4) 0.6583(6) 0.059(2) 1.000 Uani d
C(43) 0.831(2) 0.448(1) 0.051(2) 0.253(9) 1.000 Uiso d
C(44) 0.830(1) 0.472(1) -0.059(2) 0.242(8) 1.000 Uiso d
C(45) 0.761(1) 0.420(1) -0.178(2) 0.249(8) 1.000 Uiso d
C(46) 0.739(1) 0.3524(9) -0.119(2) 0.190(6) 1.000 Uiso d
C(47) 0.745(1) 0.3218(9) -0.004(2) 0.219(7) 1.000 Uiso d
C(48) 0.796(1) 0.364(1) 0.117(2) 0.245(7) 1.000 Uiso d
C(49) 0.869(2) 0.460(1) 0.164(2) 0.31(1) 1.000 Uiso d
H(1) 0.306(7) 0.176(5) 0.23(1) 0.224(8) 1.000 Uiso d
H(2) 0.3955 0.4305 0.2562 0.185 1.000 Uiso c
H(3) 0.2908 0.4016 0.1633 0.185 1.000 Uiso c
H(4) 0.4087 0.3664 0.0047 0.272 1.000 Uiso c
H(5) 0.3856 0.4461 0.0308 0.272 1.000 Uiso c
H(6) 0.4870 0.4345 0.0993 0.272 1.000 Uiso c
H(7) 0.5562 0.3669 0.3134 0.223 1.000 Uiso c
H(8) 0.6004 0.2951 0.2873 0.223 1.000 Uiso c
H(9) 0.6078 0.3422 0.5263 0.408 1.000 Uiso c
H(10) 0.6970 0.3367 0.4311 0.408 1.000 Uiso c
H(11) 0.6533 0.4087 0.4568 0.408 1.000 Uiso c
H(12) 0.3481 0.3327 0.6039 0.154 1.000 Uiso c
H(13) 0.2441 0.3559 0.5758 0.154 1.000 Uiso c
H(14) 0.3144 0.4675 0.6382 0.340 1.000 Uiso c
H(15) 0.3531 0.4266 0.7424 0.340 1.000 Uiso c
H(16) 0.4270 0.4534 0.6364 0.340 1.000 Uiso c
H(17) -0.0399 0.1318 -0.0187 0.067 1.000 Uiso c
H(18) -0.1611 0.0146 -0.0910 0.076 1.000 Uiso c
H(19) -0.2031 -0.0668 0.0552 0.080 1.000 Uiso c
H(20) -0.1248 -0.0319 0.2738 0.076 1.000 Uiso c
H(21) -0.0015 0.0845 0.3472 0.064 1.000 Uiso c
H(22) 0.1417 0.3685 0.3356 0.088 1.000 Uiso c
H(23) 0.0699 0.4507 0.4812 0.110 1.000 Uiso c
H(24) -0.0781 0.4055 0.5862 0.111 1.000 Uiso c
H(25) -0.1621 0.2776 0.5339 0.117 1.000 Uiso c
H(26) -0.0934 0.1941 0.3802 0.088 1.000 Uiso c
H(27) 0.2237 0.2064 0.0103 0.067 1.000 Uiso c
H(28) 0.2216 0.2388 -0.2016 0.079 1.000 Uiso c
H(29) 0.0988 0.3050 -0.2540 0.083 1.000 Uiso c
H(30) -0.0169 0.3382 -0.1027 0.089 1.000 Uiso c
H(31) -0.0172 0.3026 0.1055 0.077 1.000 Uiso c
H(32) 0.1482 0.0270 0.4346 0.070 1.000 Uiso c
H(33) 0.0584 -0.1008 0.3736 0.089 1.000 Uiso c
H(34) 0.1433 -0.1901 0.2714 0.096 1.000 Uiso c
H(35) 0.3189 -0.1524 0.2241 0.101 1.000 Uiso c
H(36) 0.4094 -0.0244 0.2796 0.076 1.000 Uiso c
H(37) 0.4207 0.1082 0.1341 0.081 1.000 Uiso c
H(38) 0.5767 0.1020 0.0342 0.097 1.000 Uiso c
H(39) 0.7322 0.1115 0.1687 0.101 1.000 Uiso c
H(40) 0.7264 0.1204 0.3972 0.090 1.000 Uiso c
H(41) 0.5710 0.1241 0.4969 0.070 1.000 Uiso c
H(42) 0.4418 0.2510 0.5955 0.085 1.000 Uiso c
H(43) 0.4855 0.2833 0.8275 0.100 1.000 Uiso c
H(44) 0.4565 0.1904 0.9538 0.093 1.000 Uiso c
H(45) 0.3962 0.0643 0.8464 0.090 1.000 Uiso c
H(46) 0.3496 0.0305 0.6155 0.071 1.000 Uiso c

loop_
_atom_site_aniso_label
_atom_site_aniso_U_11
_atom_site_aniso_U_22
_atom_site_aniso_U_33
_atom_site_aniso_U_12
_atom_site_aniso_U_13
_atom_site_aniso_U_23
Rh(1) 0.0362(2) 0.0467(3) 0.0334(2) 0.0084(2) 0.0010(2) 0.0112(2)
Cl(1) 0.0548(9) 0.089(1) 0.0351(8) 0.0176(9) 0.0075(7) 0.0134(8)
P(1) 0.0399(8) 0.051(1) 0.0378(8) 0.0139(7) 0.0020(7) 0.0096(7)
P(2) 0.0393(8) 0.053(1) 0.0370(8) 0.0086(7) 0.0001(7) 0.0146(7)
Si(0) 0.051(1) 0.053(1) 0.057(1) 0.0034(9) -0.0029(9) 0.020(1)
O(1) 0.178(6) 0.099(5) 0.109(5) -0.060(4) -0.078(4) 0.069(4)
O(2) 0.045(3) 0.088(4) 0.258(8) -0.006(3) -0.014(4) 0.059(5)
O(3) 0.183(7) 0.076(4) 0.125(6) -0.028(4) 0.068(5) -0.008(4)
C(1) 0.15(1) 0.16(1) 0.15(1) -0.008(8) 0.017(8) 0.101(9)
C(2) 0.33(2) 0.15(1) 0.17(1) -0.03(1) 0.04(1) 0.07(1)
C(3) 0.061(7) 0.21(1) 0.25(2) -0.055(8) -0.039(8) 0.09(1)
C(4) 0.15(1) 0.35(3) 0.45(3) -0.13(2) -0.08(2) 0.16(2)
C(5) 0.17(1) 0.105(8) 0.081(7) 0.014(7) -0.002(7) -0.011(6)
C(6) 0.37(2) 0.16(1) 0.19(1) -0.09(1) 0.03(1) -0.08(1)
C(7) 0.036(3) 0.053(4) 0.039(3) 0.011(3) -0.001(2) 0.006(3)
C(8) 0.054(4) 0.066(5) 0.042(3) 0.009(3) -0.002(3) 0.013(3)
C(9) 0.061(4) 0.073(5) 0.049(4) 0.014(4) -0.005(3) -0.004(4)
C(10) 0.056(4) 0.055(4) 0.078(5) 0.008(3) -0.002(4) 0.001(4)
C(11) 0.060(4) 0.063(5) 0.067(5) 0.011(4) 0.004(4) 0.022(4)
C(12) 0.049(4) 0.063(4) 0.045(3) 0.006(3) -0.002(3) 0.012(3)
C(13) 0.054(4) 0.049(4) 0.043(3) 0.019(3) 0.000(3) 0.006(3)
C(14) 0.059(4) 0.070(5) 0.090(6) 0.024(4) 0.021(4) 0.001(4)
C(15) 0.104(7) 0.064(5) 0.101(7) 0.030(5) 0.019(5) -0.004(5)
C(16) 0.119(8) 0.098(7) 0.076(6) 0.058(6) 0.029(5) 0.002(5)
C(17) 0.102(7) 0.110(7) 0.104(7) 0.055(6) 0.062(6) 0.029(6)
C(18) 0.063(5) 0.078(5) 0.090(6) 0.034(4) 0.030(4) 0.018(4)
C(19) 0.050(4) 0.047(4) 0.045(3) 0.013(3) -0.001(3) 0.008(3)
C(20) 0.061(4) 0.067(5) 0.043(4) 0.020(3) 0.001(3) 0.012(3)
C(21) 0.073(5) 0.092(6) 0.040(4) 0.030(4) 0.008(3) 0.018(4)
C(22) 0.090(6) 0.077(5) 0.044(4) 0.020(4) 0.006(4) 0.023(4)
C(23) 0.086(5) 0.077(5) 0.068(5) 0.036(4) -0.006(4) 0.031(4)
C(24) 0.072(5) 0.074(5) 0.060(4) 0.033(4) 0.011(4) 0.029(4)
C(25) 0.044(3) 0.055(4) 0.034(3) 0.011(3) -0.001(3) 0.015(3)
C(26) 0.052(4) 0.067(5) 0.056(4) 0.011(3) 0.000(3) 0.020(3)
C(27) 0.059(5) 0.078(6) 0.085(6) 0.003(4) -0.003(4) 0.034(5)
C(28) 0.096(6) 0.059(5) 0.071(5) -0.009(5) -0.023(5) 0.022(4)
C(29) 0.096(6) 0.075(6) 0.076(5) 0.015(5) -0.000(5) 0.011(4)
C(30) 0.053(4) 0.064(5) 0.070(5) 0.011(4) -0.001(3) 0.016(4)
C(31) 0.033(3) 0.058(4) 0.059(4) 0.010(3) 0.004(3) 0.023(3)
C(32) 0.050(4) 0.113(6) 0.056(4) 0.038(4) 0.009(3) 0.042(4)
C(33) 0.070(5) 0.128(7) 0.063(5) 0.047(5) 0.030(4) 0.043(5)
C(34) 0.066(5) 0.091(6) 0.117(7) 0.038(4) 0.037(5) 0.050(5)
C(35) 0.044(4) 0.103(6) 0.087(6) 0.020(4) -0.002(4) 0.038(5)
C(36) 0.052(4) 0.065(5) 0.064(4) 0.016(3) 0.000(3) 0.025(4)
C(37) 0.041(3) 0.061(4) 0.045(3) 0.013(3) -0.002(3) 0.015(3)
C(38) 0.104(6) 0.059(5) 0.048(4) 0.009(4) -0.018(4) 0.018(3)
C(39) 0.103(6) 0.085(6) 0.046(4) 0.011(5) -0.023(4) 0.005(4)
C(40) 0.080(5) 0.110(7) 0.037(4) 0.026(5) -0.005(4) 0.012(4)
C(41) 0.071(5) 0.100(6) 0.057(4) 0.007(4) -0.007(4) 0.043(4)
C(42) 0.062(4) 0.063(4) 0.051(4) 0.009(3) -0.003(3) 0.020(3)

loop_
_atom_type_symbol
_atom_type_oxidation_number
_atom_type_number_in_cell
_atom_type_scat_dispersion_real
_atom_type_scat_dispersion_imag
_atom_type_scat_source
C 0 98 0.002 0.002
;International Tables for Crystallography
(1992, Vol. C, Table 6.1.1.2)
;
H 0 108 0.000 0.000
;International Tables for Crystallography
(1992, Vol. C, Table 6.1.1.2)
;
O 0 6 0.008 0.006
;International Tables for Crystallography
(1992, Vol. C, Table 6.1.1.2)
;
Cl 0 2 0.132 0.159
;International Tables for Crystallography
(1992, Vol. C, Tables 4.2.6.8 and 6.1.1.1)
;
P 0 4 0.090 0.095
;International Tables for Crystallography
(1992, Vol. C, Table 6.1.1.2)
;
Si 0 2 0.072 0.071
;International Tables for Crystallography
(1992, Vol. C, Tables 4.2.6.8 and 6.1.1.1)
;
Rh 0 2 -1.287 0.919
;International Tables for Crystallography
(1992, Vol. C, Tables 4.2.6.8 and 6.1.1.1)
;

loop_
_geom_angle_atom_site_label_1
_geom_angle_atom_site_label_2
_geom_angle_atom_site_label_3
_geom_angle
_geom_angle_publ_flag
Cl(1) Rh(1) P(1) 90.10(7) ?
Cl(1) Rh(1) P(2) 89.81(7) ?
Cl(1) Rh(1) Si 115.35(9) ?
Cl(1) Rh(1) H(1) 165(5) no
P(1) Rh(1) P(2) 166.02(7) ?
P(1) Rh(1) Si 95.90(8) ?
P(1) Rh(1) H(1) 105(5) no
P(2) Rh(1) Si 96.77(8) ?
P(2) Rh(1) H(1) 76(5) no
Si Rh(1) H(1) 64(5) no
Rh(1) P(1) C(7) 105.7(2) ?
Rh(1) P(1) C(13) 116.1(2) ?
Rh(1) P(1) C(19) 122.5(2) ?
C(7) P(1) C(13) 105.5(3) ?
C(7) P(1) C(19) 101.9(3) ?
C(13) P(1) C(19) 103.3(3) ?
Rh(1) P(2) C(25) 106.7(2) ?
Rh(1) P(2) C(31) 121.2(2) ?
Rh(1) P(2) C(37) 116.1(3) ?
C(25) P(2) C(31) 102.3(3) ?
C(25) P(2) C(37) 104.5(3) ?
C(31) P(2) C(37) 104.1(3) ?
Rh(1) Si O(1) 117.5(3) ?
Rh(1) Si O(2) 110.6(3) ?
Rh(1) Si O(3) 111.2(3) ?
O(1) Si O(2) 108.7(5) ?
O(1) Si O(3) 101.2(5) ?
O(2) Si O(3) 106.8(5) ?
Si O(1) C(1) 131.8(9) ?
Si O(2) C(3) 132.3(9) ?
Si O(3) C(5) 135.7(9) ?
O(1) C(1) C(2) 114(2) ?
O(1) C(1) H(2) 108.1 no
O(1) C(1) H(3) 109.2 no
C(2) C(1) H(2) 107.6 no
C(2) C(1) H(3) 108.7 no
H(2) C(1) H(3) 109.1 no
C(1) C(2) H(4) 108.0 no
C(1) C(2) H(5) 110.2 no
C(1) C(2) H(6) 110.0 no
H(4) C(2) H(5) 109.3 no
H(4) C(2) H(6) 108.3 no
H(5) C(2) H(6) 111.0 no
O(2) C(3) C(4) 122(2) ?
O(2) C(3) H(7) 105.8 no
O(2) C(3) H(8) 106.9 no
C(4) C(3) H(7) 104.8 no
C(4) C(3) H(8) 107.0 no
H(7) C(3) H(8) 110.2 no
C(3) C(4) H(9) 110.1 no
C(3) C(4) H(10) 108.7 no
C(3) C(4) H(11) 111.2 no
H(9) C(4) H(10) 107.8 no
H(9) C(4) H(11) 109.9 no
H(10) C(4) H(11) 109.1 no
O(3) C(5) C(6) 124(2) ?
O(3) C(5) H(12) 106.2 no
O(3) C(5) H(13) 106.4 no
C(6) C(5) H(12) 105.1 no
C(6) C(5) H(13) 105.7 no
H(12) C(5) H(13) 108.5 no
C(5) C(6) H(14) 109.2 no
C(5) C(6) H(15) 111.2 no
C(5) C(6) H(16) 109.4 no
H(14) C(6) H(15) 109.3 no
H(14) C(6) H(16) 108.1 no
H(15) C(6) H(16) 109.7 no
P(1) C(7) C(8) 121.7(6) ?
P(1) C(7) C(12) 120.1(5) ?
C(8) C(7) C(12) 118.1(7) ?
C(7) C(8) C(9) 121.0(7) ?
C(7) C(8) H(17) 119.4 no
C(9) C(8) H(17) 119.6 no
C(8) C(9) C(10) 119.9(8) ?
C(8) C(9) H(18) 119.6 no
C(10) C(9) H(18) 120.5 no
C(9) C(10) C(11) 120.0(8) ?
C(9) C(10) H(19) 119.7 no
C(11) C(10) H(19) 120.3 no
C(10) C(11) C(12) 120.7(8) ?
C(10) C(11) H(20) 119.6 no
C(12) C(11) H(20) 119.7 no
C(7) C(12) C(11) 120.3(7) ?
C(7) C(12) H(21) 119.7 no
C(11) C(12) H(21) 120.0 no
P(1) C(13) C(14) 118.5(6) ?
P(1) C(13) C(18) 123.5(6) ?
C(14) C(13) C(18) 117.8(7) ?
C(13) C(14) C(15) 120.8(9) ?
C(13) C(14) H(22) 119.5 no
C(15) C(14) H(22) 119.7 no
C(14) C(15) C(16) 121(1) ?
C(14) C(15) H(23) 119.6 no
C(16) C(15) H(23) 119.4 no
C(15) C(16) C(17) 119.6(9) ?
C(15) C(16) H(24) 120.8 no
C(17) C(16) H(24) 119.6 no
C(16) C(17) C(18) 119.7(9) ?
C(16) C(17) H(25) 120.4 no
C(18) C(17) H(25) 119.9 no
C(13) C(18) C(17) 121.1(9) ?
C(13) C(18) H(26) 119.4 no
C(17) C(18) H(26) 119.5 no
P(1) C(19) C(20) 119.6(6) ?
P(1) C(19) C(24) 121.8(6) ?
C(20) C(19) C(24) 118.4(7) ?
C(19) C(20) C(21) 121.7(7) ?
C(19) C(20) H(27) 118.7 no
C(21) C(20) H(27) 119.5 no
C(20) C(21) C(22) 117.9(8) ?
C(20) C(21) H(28) 120.9 no
C(22) C(21) H(28) 121.2 no
C(21) C(22) C(23) 121.5(8) ?
C(21) C(22) H(29) 119.2 no
C(23) C(22) H(29) 119.4 no
C(22) C(23) C(24) 120.0(8) ?
C(22) C(23) H(30) 119.8 no
C(24) C(23) H(30) 120.2 no
C(19) C(24) C(23) 120.5(8) ?
C(19) C(24) H(31) 119.6 no
C(23) C(24) H(31) 119.9 no
P(2) C(25) C(26) 119.3(6) ?
P(2) C(25) C(30) 122.0(6) ?
C(26) C(25) C(30) 118.7(7) ?
C(25) C(26) C(27) 120.3(8) ?
C(25) C(26) H(32) 119.8 no
C(27) C(26) H(32) 119.9 no
C(26) C(27) C(28) 120.4(9) ?
C(26) C(27) H(33) 119.9 no
C(28) C(27) H(33) 119.7 no
C(27) C(28) C(29) 119.9(9) ?
C(27) C(28) H(34) 119.9 no
C(29) C(28) H(34) 120.1 no
C(28) C(29) C(30) 120(1) ?
C(28) C(29) H(35) 119.7 no
C(30) C(29) H(35) 119.9 no
C(25) C(30) C(29) 120.4(8) ?
C(25) C(30) H(36) 119.7 no
C(29) C(30) H(36) 120.0 no
P(2) C(31) C(32) 119.5(6) ?
P(2) C(31) C(36) 122.5(6) ?
C(32) C(31) C(36) 117.8(7) ?
C(31) C(32) C(33) 120.6(7) ?
C(31) C(32) H(37) 119.5 no
C(33) C(32) H(37) 120.0 no
C(32) C(33) C(34) 120.5(8) ?
C(32) C(33) H(38) 119.5 no
C(34) C(33) H(38) 120.0 no
C(33) C(34) C(35) 119.3(8) ?
C(33) C(34) H(39) 120.9 no
C(35) C(34) H(39) 119.8 no
C(34) C(35) C(36) 120.7(8) ?
C(34) C(35) H(40) 120.0 no
C(36) C(35) H(40) 119.3 no
C(31) C(36) C(35) 121.2(8) ?
C(31) C(36) H(41) 119.4 no
C(35) C(36) H(41) 119.4 no
P(2) C(37) C(38) 118.6(6) ?
P(2) C(37) C(42) 122.2(6) ?
C(38) C(37) C(42) 119.2(7) ?
C(37) C(38) C(39) 120.2(8) ?
C(37) C(38) H(42) 119.8 no
C(39) C(38) H(42) 119.9 no
C(38) C(39) C(40) 120.7(9) ?
C(38) C(39) H(43) 119.7 no
C(40) C(39) H(43) 119.6 no
C(39) C(40) C(41) 119.1(8) ?
C(39) C(40) H(44) 120.7 no
C(41) C(40) H(44) 120.2 no
C(40) C(41) C(42) 121.1(8) ?
C(40) C(41) H(45) 119.4 no
C(42) C(41) H(45) 119.5 no
C(37) C(42) C(41) 119.6(8) ?
C(37) C(42) H(46) 120.0 no
C(41) C(42) H(46) 120.4 no
C(44) C(43) C(48) 142(3) ?
C(44) C(43) C(49) 147(4) ?
C(48) C(43) C(49) 69(2) ?
C(43) C(44) C(45) 117(3) ?
C(44) C(45) C(46) 96(2) ?
C(45) C(46) C(47) 148(2) ?
C(46) C(47) C(48) 123(2) ?
C(43) C(48) C(47) 92(2) ?
C(43) C(48) C(49) 39(1) ?
C(47) C(48) C(49) 132(2) ?
C(43) C(49) C(48) 71(2) ?

loop_
_geom_bond_atom_site_label_1
_geom_bond_atom_site_label_2
_geom_bond_distance
_geom_bond_publ_flag
Rh(1) Cl(1) 2.401(2) ?
Rh(1) P(1) 2.319(2) ?
Rh(1) P(2) 2.319(2) ?
Rh(1) Si 2.251(2) ?
Rh(1) H(1) 1.4(1) no
P(1) C(7) 1.837(7) ?
P(1) C(13) 1.823(7) ?
P(1) C(19) 1.823(7) ?
P(2) C(25) 1.830(7) ?
P(2) C(31) 1.823(7) ?
P(2) C(37) 1.844(7) ?
Si O(1) 1.583(7) ?
Si O(2) 1.577(7) ?
Si O(3) 1.615(8) ?
O(1) C(1) 1.41(1) ?
O(2) C(3) 1.39(1) ?
O(3) C(5) 1.34(1) ?
C(1) C(2) 1.37(2) ?
C(1) H(2) 0.96 no
C(1) H(3) 0.94 no
C(2) H(4) 0.97 no
C(2) H(5) 0.94 no
C(2) H(6) 0.95 no
C(3) C(4) 1.23(2) ?
C(3) H(7) 0.95 no
C(3) H(8) 0.94 no
C(4) H(9) 0.96 no
C(4) H(10) 0.96 no
C(4) H(11) 0.94 no
C(5) C(6) 1.29(2) ?
C(5) H(12) 0.96 no
C(5) H(13) 0.95 no
C(6) H(14) 0.96 no
C(6) H(15) 0.94 no
C(6) H(16) 0.96 no
C(7) C(8) 1.388(9) ?
C(7) C(12) 1.381(9) ?
C(8) C(9) 1.39(1) ?
C(8) H(17) 0.95 no
C(9) C(10) 1.36(1) ?
C(9) H(18) 0.95 no
C(10) C(11) 1.37(1) ?
C(10) H(19) 0.95 no
C(11) C(12) 1.39(1) ?
C(11) H(20) 0.95 no
C(12) H(21) 0.95 no
C(13) C(14) 1.39(1) ?
C(13) C(18) 1.36(1) ?
C(14) C(15) 1.36(1) ?
C(14) H(22) 0.95 no
C(15) C(16) 1.36(1) ?
C(15) H(23) 0.95 no
C(16) C(17) 1.36(1) ?
C(16) H(24) 0.95 no
C(17) C(18) 1.39(1) ?
C(17) H(25) 0.96 no
C(18) H(26) 0.96 no
C(19) C(20) 1.38(1) ?
C(19) C(24) 1.38(1) ?
C(20) C(21) 1.39(1) ?
C(20) H(27) 0.95 no
C(21) C(22) 1.39(1) ?
C(21) H(28) 0.95 no
C(22) C(23) 1.36(1) ?
C(22) H(29) 0.95 no
C(23) C(24) 1.39(1) ?
C(23) H(30) 0.95 no
C(24) H(31) 0.95 no
C(25) C(26) 1.401(9) ?
C(25) C(30) 1.38(1) ?
C(26) C(27) 1.39(1) ?
C(26) H(32) 0.95 no
C(27) C(28) 1.36(1) ?
C(27) H(33) 0.95 no
C(28) C(29) 1.38(1) ?
C(28) H(34) 0.95 no
C(29) C(30) 1.39(1) ?
C(29) H(35) 0.95 no
C(30) H(36) 0.95 no
C(31) C(32) 1.39(1) ?
C(31) C(36) 1.388(9) ?
C(32) C(33) 1.38(1) ?
C(32) H(37) 0.95 no
C(33) C(34) 1.39(1) ?
C(33) H(38) 0.96 no
C(34) C(35) 1.36(1) ?
C(34) H(39) 0.95 no
C(35) C(36) 1.38(1) ?
C(35) H(40) 0.95 no
C(36) H(41) 0.95 no
C(37) C(38) 1.37(1) ?
C(37) C(42) 1.39(1) ?
C(38) C(39) 1.38(1) ?
C(38) H(42) 0.95 no
C(39) C(40) 1.36(1) ?
C(39) H(43) 0.95 no
C(40) C(41) 1.37(1) ?
C(40) H(44) 0.95 no
C(41) C(42) 1.38(1) ?
C(41) H(45) 0.95 no
C(42) H(46) 0.95 no
C(43) C(44) 1.28(3) ?
C(43) C(48) 1.79(3) ?
C(43) C(49) 1.20(3) ?
C(44) C(45) 1.50(3) ?
C(45) C(46) 1.47(2) ?
C(46) C(47) 1.40(2) ?
C(47) C(48) 1.37(3) ?
C(48) C(49) 1.77(3) ?
